data_7158498
loop_
_publ_author_name
'Cai, Yingying'
'Liu, Chi'
'Liu, Guangying'
'Li, Chengxi'
'Jiang, Huanfeng'
'Zhu, Chuanle'

_publ_section_title
;
 Access to \a,\a-difluoro(arylthio)methyl oxetanes from
 \a,\a-difluoro(arylthio)methyl ketones and trimethylsulfoxonium halides:
 scope, mechanism and applications.
;
_journal_issue 7
_journal_name_full 'Organic &amp; biomolecular chemistry'
_journal_page_first 1500
_journal_page_last 1509
_journal_paper_doi 10.1039/d1ob02268g
_journal_volume 20
_journal_year 2022
_chemical_absolute_configuration rmad
_chemical_formula_moiety 'C24 H18 F2 O S'
_chemical_formula_sum 'C24 H18 F2 O S'
_chemical_formula_weight 392.44
_space_group_crystal_system orthorhombic
_space_group_IT_number 19
_space_group_name_Hall 'P 2ac 2ab'
_space_group_name_H-M_alt 'P 21 21 21'
_atom_sites_solution_hydrogens geom
_atom_sites_solution_primary dual
_audit_creation_date 2021-04-28
_audit_creation_method
;
Olex2 1.2
(compiled 2018.05.29 svn.r3508 for OlexSys, GUI svn.r5506)
;
_audit_update_record
;
2021-10-29 deposited with the CCDC.	2022-01-21 downloaded from the CCDC.
;
_cell_angle_alpha 90
_cell_angle_beta 90
_cell_angle_gamma 90
_cell_formula_units_Z 4
_cell_length_a 5.7949(4)
_cell_length_b 15.4144(12)
_cell_length_c 21.1109(17)
_cell_measurement_reflns_used 3685
_cell_measurement_temperature 170
_cell_measurement_theta_max 25.677
_cell_measurement_theta_min 2.338
_cell_volume 1885.7(2)
_computing_cell_refinement 'SAINT V8.40A (?, 2016)'
_computing_data_reduction 'SAINT V8.40A (?, 2016)'
_computing_molecular_graphics 'Olex2 (Dolomanov et al., 2009)'
_computing_publication_material 'Olex2 (Dolomanov et al., 2009)'
_computing_structure_refinement 'ShelXL (Sheldrick, 2015)'
_computing_structure_solution 'ShelXT (Sheldrick, 2015)'
_diffrn_ambient_temperature 170.0
_diffrn_measured_fraction_theta_full 0.998
_diffrn_measured_fraction_theta_max 0.998
_diffrn_measurement_device_type 'D8 VENTURE'
_diffrn_measurement_method '\f and \w scans'
_diffrn_radiation_type MoK\a
_diffrn_radiation_wavelength 0.71073
_diffrn_reflns_av_R_equivalents 0.0699
_diffrn_reflns_av_unetI/netI 0.0727
_diffrn_reflns_Laue_measured_fraction_full 0.998
_diffrn_reflns_Laue_measured_fraction_max 0.998
_diffrn_reflns_limit_h_max 7
_diffrn_reflns_limit_h_min -6
_diffrn_reflns_limit_k_max 16
_diffrn_reflns_limit_k_min -19
_diffrn_reflns_limit_l_max 26
_diffrn_reflns_limit_l_min -26
_diffrn_reflns_number 14420
_diffrn_reflns_point_group_measured_fraction_full 0.997
_diffrn_reflns_point_group_measured_fraction_max 0.995
_diffrn_reflns_theta_full 25.242
_diffrn_reflns_theta_max 26.433
_diffrn_reflns_theta_min 1.929
_diffrn_standards_number 0
_exptl_absorpt_coefficient_mu 0.203
_exptl_absorpt_correction_T_max 0.7454
_exptl_absorpt_correction_T_min 0.6588
_exptl_absorpt_correction_type multi-scan
_exptl_absorpt_process_details
'SADABS-2016/2 (Bruker,2016/2) was used for absorption correction. wR2(int) was 0.1158 before and 0.0684 after correction. The Ratio of minimum to maximum transmission is 0.8838. The \l/2 correction factor is Not present.'
_exptl_crystal_colour colourless
_exptl_crystal_colour_primary colourless
_exptl_crystal_density_diffrn 1.382
_exptl_crystal_description block
_exptl_crystal_F_000 816
_exptl_crystal_size_max 0.15
_exptl_crystal_size_mid 0.08
_exptl_crystal_size_min 0.05
_refine_diff_density_max 0.329
_refine_diff_density_min -0.313
_refine_diff_density_rms 0.063
_refine_ls_abs_structure_details
;
 Flack x determined using 1014 quotients [(I+)-(I-)]/[(I+)+(I-)]
 (Parsons, Flack and Wagner, Acta Cryst. B69 (2013) 249-259).
;
_refine_ls_abs_structure_Flack 0.06(7)
_refine_ls_extinction_method none
_refine_ls_goodness_of_fit_ref 1.095
_refine_ls_hydrogen_treatment constr
_refine_ls_matrix_type full
_refine_ls_number_parameters 253
_refine_ls_number_reflns 3865
_refine_ls_number_restraints 0
_refine_ls_restrained_S_all 1.095
_refine_ls_R_factor_all 0.0777
_refine_ls_R_factor_gt 0.0532
_refine_ls_shift/su_max 0.000
_refine_ls_shift/su_mean 0.000
_refine_ls_structure_factor_coef Fsqd
_refine_ls_weighting_details 'w=1/[\s^2^(Fo^2^)+(0.0507P)^2^+0.5370P] where P=(Fo^2^+2Fc^2^)/3'
_refine_ls_weighting_scheme calc
_refine_ls_wR_factor_gt 0.1108
_refine_ls_wR_factor_ref 0.1295
_reflns_Friedel_coverage 0.712
_reflns_Friedel_fraction_full 0.996
_reflns_Friedel_fraction_max 0.991
_reflns_number_gt 3064
_reflns_number_total 3865
_reflns_threshold_expression 'I > 2\s(I)'
_cod_data_source_file d1ob02268g2.cif
_cod_data_source_block zh_0m
_cod_depositor_comments 'Adding full bibliography for 7158498.cif.'
_cod_database_code 7158498
_shelx_shelxl_version_number 2018/3
_shelx_space_group_comment
;
The symmetry employed for this shelxl refinement is uniquely defined
by the following loop, which should always be used as a source of
symmetry information in preference to the above space-group names.
They are only intended as comments.
;
_shelx_estimated_absorpt_t_max 0.990
_shelx_estimated_absorpt_t_min 0.970
_olex2_refinement_description
;
1. Fixed Uiso
 At 1.2 times of:
  All C(H) groups, All C(H,H) groups
2.a Secondary CH2 refined with riding coordinates:
 C12(H12A,H12B), C13(H13A,H13B)
2.b Aromatic/amide H refined with riding coordinates:
 C10(H10), C18(H18), C3(H3), C2(H2), C23(H23), C24(H24), C16(H16), C21(H21),
 C8(H8), C19(H19), C5(H5), C7(H7), C20(H20), C6(H6)
;
_olex2_submission_special_instructions 'No special instructions were received'

loop_
_space_group_symop_operation_xyz
'x, y, z'
'-x+1/2, -y, z+1/2'
'-x, y+1/2, -z+1/2'
'x+1/2, -y+1/2, -z'

loop_
_atom_site_label
_atom_site_type_symbol
_atom_site_fract_x
_atom_site_fract_y
_atom_site_fract_z
_atom_site_U_iso_or_equiv
_atom_site_adp_type
_atom_site_occupancy
_atom_site_site_symmetry_order
_atom_site_calc_flag
_atom_site_refinement_flags_posn
_atom_site_refinement_flags_adp
_atom_site_refinement_flags_occupancy
_atom_site_disorder_assembly
_atom_site_disorder_group
S1 S 0.5541(2) 0.54642(8) 0.47352(5) 0.0336(3) Uani 1 1 d . . . . .
F1 F 0.9381(4) 0.53640(16) 0.40752(11) 0.0316(6) Uani 1 1 d . . . . .
F2 F 0.6441(4) 0.47235(17) 0.36508(10) 0.0317(6) Uani 1 1 d . . . . .
O1 O 0.6392(5) 0.3626(2) 0.48515(13) 0.0299(7) Uani 1 1 d . . . . .
C11 C 0.8296(7) 0.4020(3) 0.45153(19) 0.0264(10) Uani 1 1 d . . . . .
C1 C 0.9360(8) 0.3432(3) 0.40168(18) 0.0248(9) Uani 1 1 d . . . . .
C17 C 0.4081(7) 0.7613(3) 0.36911(19) 0.0268(10) Uani 1 1 d . . . . .
C9 C 0.9206(8) 0.2154(3) 0.33519(19) 0.0274(10) Uani 1 1 d . . . . .
C10 C 0.8231(8) 0.2698(3) 0.38248(18) 0.0268(10) Uani 1 1 d . . . . .
H10 H 0.678627 0.255159 0.400872 0.032 Uiso 1 1 calc R . . . .
C22 C 0.5944(8) 0.8175(3) 0.38387(18) 0.0275(10) Uani 1 1 d . . . . .
C14 C 0.7496(8) 0.4879(3) 0.42230(18) 0.0247(9) Uani 1 1 d . . . . .
C4 C 1.1359(8) 0.2389(3) 0.30768(19) 0.0307(11) Uani 1 1 d . . . . .
C15 C 0.5724(8) 0.6507(3) 0.43694(18) 0.0288(10) Uani 1 1 d . . . . .
C18 C 0.2373(9) 0.7907(3) 0.3265(2) 0.0338(11) Uani 1 1 d . . . . .
H18 H 0.112842 0.753396 0.315840 0.041 Uiso 1 1 calc R . . . .
C3 C 1.2449(9) 0.3153(3) 0.32823(19) 0.0324(11) Uani 1 1 d . . . . .
H3 H 1.387721 0.331857 0.309735 0.039 Uiso 1 1 calc R . . . .
C2 C 1.1495(8) 0.3663(3) 0.37428(19) 0.0304(10) Uani 1 1 d . . . . .
H2 H 1.227055 0.417275 0.387872 0.036 Uiso 1 1 calc R . . . .
C23 C 0.7678(8) 0.7874(3) 0.42625(19) 0.0320(11) Uani 1 1 d . . . . .
H23 H 0.892951 0.824525 0.436614 0.038 Uiso 1 1 calc R . . . .
C24 C 0.7587(8) 0.7067(3) 0.45229(19) 0.0302(10) Uani 1 1 d . . . . .
H24 H 0.876240 0.688011 0.480541 0.036 Uiso 1 1 calc R . . . .
C16 C 0.4019(8) 0.6777(3) 0.39639(19) 0.0304(11) Uani 1 1 d . . . . .
H16 H 0.278028 0.639637 0.386540 0.036 Uiso 1 1 calc R . . . .
C12 C 0.9722(9) 0.4119(3) 0.51333(19) 0.0354(11) Uani 1 1 d . . . . .
H12A H 1.121120 0.380449 0.513276 0.042 Uiso 1 1 calc R . . . .
H12B H 0.990686 0.472509 0.528060 0.042 Uiso 1 1 calc R . . . .
C21 C 0.6011(9) 0.9010(3) 0.3567(2) 0.0363(12) Uani 1 1 d . . . . .
H21 H 0.723804 0.939473 0.366859 0.044 Uiso 1 1 calc R . . . .
C8 C 0.8112(9) 0.1379(3) 0.3151(2) 0.0362(11) Uani 1 1 d . . . . .
H8 H 0.667627 0.121668 0.333277 0.043 Uiso 1 1 calc R . . . .
C19 C 0.2468(9) 0.8715(3) 0.3005(2) 0.0398(12) Uani 1 1 d . . . . .
H19 H 0.129675 0.890384 0.272173 0.048 Uiso 1 1 calc R . . . .
C5 C 1.2319(9) 0.1832(3) 0.26102(19) 0.0358(12) Uani 1 1 d . . . . .
H5 H 1.375567 0.197906 0.242181 0.043 Uiso 1 1 calc R . . . .
C7 C 0.9097(10) 0.0860(3) 0.2696(2) 0.0409(13) Uani 1 1 d . . . . .
H7 H 0.834389 0.034340 0.256384 0.049 Uiso 1 1 calc R . . . .
C20 C 0.4318(10) 0.9268(3) 0.3160(2) 0.0430(12) Uani 1 1 d . . . . .
H20 H 0.438918 0.983045 0.297682 0.052 Uiso 1 1 calc R . . . .
C6 C 1.1230(9) 0.1097(4) 0.2428(2) 0.0422(13) Uani 1 1 d . . . . .
H6 H 1.191298 0.073597 0.211536 0.051 Uiso 1 1 calc R . . . .
C13 C 0.7738(9) 0.3629(4) 0.5443(2) 0.0459(14) Uani 1 1 d . . . . .
H13A H 0.817402 0.304034 0.558817 0.055 Uiso 1 1 calc R . . . .
H13B H 0.698743 0.395703 0.578952 0.055 Uiso 1 1 calc R . . . .

loop_
_atom_site_aniso_label
_atom_site_aniso_U_11
_atom_site_aniso_U_22
_atom_site_aniso_U_33
_atom_site_aniso_U_23
_atom_site_aniso_U_13
_atom_site_aniso_U_12
S1 0.0362(6) 0.0286(6) 0.0361(6) 0.0028(5) 0.0106(5) 0.0028(6)
F1 0.0287(13) 0.0252(14) 0.0407(13) 0.0039(11) 0.0059(12) -0.0059(13)
F2 0.0340(14) 0.0309(15) 0.0301(12) 0.0022(10) -0.0034(11) 0.0010(13)
O1 0.0290(16) 0.0292(17) 0.0315(15) 0.0060(13) 0.0077(13) -0.0031(15)
C11 0.020(2) 0.031(3) 0.028(2) 0.0045(18) 0.0031(18) -0.001(2)
C1 0.023(2) 0.026(2) 0.0257(19) 0.0043(17) 0.0002(19) 0.002(2)
C17 0.026(2) 0.024(2) 0.030(2) -0.0029(18) 0.0026(18) 0.001(2)
C9 0.022(2) 0.028(2) 0.032(2) 0.0061(18) -0.0029(19) 0.004(2)
C10 0.023(2) 0.027(3) 0.031(2) 0.0047(18) 0.0037(18) -0.0005(19)
C22 0.028(2) 0.024(2) 0.030(2) -0.0057(18) -0.0004(18) -0.001(2)
C14 0.024(2) 0.024(2) 0.027(2) 0.0021(16) 0.0018(18) -0.005(2)
C4 0.025(2) 0.041(3) 0.026(2) 0.0056(19) -0.0039(18) 0.010(2)
C15 0.028(2) 0.031(3) 0.027(2) -0.0026(17) 0.0043(19) 0.001(2)
C18 0.030(2) 0.032(3) 0.039(2) -0.004(2) -0.004(2) 0.002(2)
C3 0.028(2) 0.037(3) 0.032(2) 0.009(2) 0.004(2) 0.000(2)
C2 0.024(2) 0.034(3) 0.033(2) 0.002(2) 0.0009(19) -0.007(2)
C23 0.031(2) 0.032(3) 0.033(2) -0.0059(19) -0.004(2) -0.006(2)
C24 0.029(2) 0.032(3) 0.030(2) -0.0036(19) -0.003(2) -0.002(2)
C16 0.024(2) 0.032(3) 0.035(2) -0.0098(19) 0.0051(18) -0.005(2)
C12 0.039(3) 0.036(3) 0.031(2) 0.0018(19) -0.003(2) 0.001(2)
C21 0.040(3) 0.028(3) 0.041(3) -0.001(2) -0.002(2) -0.008(2)
C8 0.036(3) 0.024(3) 0.048(3) 0.002(2) -0.003(2) -0.002(2)
C19 0.034(3) 0.034(3) 0.051(3) 0.003(2) -0.010(2) 0.005(3)
C5 0.035(3) 0.043(3) 0.030(2) 0.003(2) -0.001(2) 0.016(3)
C7 0.049(3) 0.029(3) 0.045(3) -0.009(2) -0.010(2) 0.007(3)
C20 0.044(3) 0.034(3) 0.050(3) 0.008(2) -0.003(3) 0.003(3)
C6 0.050(3) 0.042(3) 0.034(2) -0.007(2) -0.004(2) 0.022(3)
C13 0.048(3) 0.058(4) 0.031(2) 0.012(2) 0.001(2) -0.002(3)

loop_
_atom_type_symbol
_atom_type_description
_atom_type_scat_dispersion_real
_atom_type_scat_dispersion_imag
_atom_type_scat_source
C C 0.0033 0.0016 'International Tables Vol C Tables 4.2.6.8 and 6.1.1.4'
H H 0.0000 0.0000 'International Tables Vol C Tables 4.2.6.8 and 6.1.1.4'
F F 0.0171 0.0103 'International Tables Vol C Tables 4.2.6.8 and 6.1.1.4'
O O 0.0106 0.0060 'International Tables Vol C Tables 4.2.6.8 and 6.1.1.4'
S S 0.1246 0.1234 'International Tables Vol C Tables 4.2.6.8 and 6.1.1.4'

loop_
_geom_angle_atom_site_label_1
_geom_angle_atom_site_label_2
_geom_angle_atom_site_label_3
_geom_angle
_geom_angle_site_symmetry_1
_geom_angle_site_symmetry_3
_geom_angle_publ_flag
C15 S1 C14 98.81(19) . . ?
C11 O1 C13 90.6(3) . . ?
O1 C11 C1 113.5(4) . . ?
O1 C11 C14 109.2(3) . . ?
O1 C11 C12 92.0(3) . . ?
C1 C11 C14 111.1(3) . . ?
C1 C11 C12 115.2(4) . . ?
C14 C11 C12 114.5(4) . . ?
C10 C1 C11 120.3(4) . . ?
C10 C1 C2 120.4(4) . . ?
C2 C1 C11 119.3(4) . . ?
C18 C17 C22 118.5(4) . . ?
C16 C17 C22 119.2(4) . . ?
C16 C17 C18 122.4(4) . . ?
C10 C9 C4 119.0(4) . . ?
C8 C9 C10 122.0(4) . . ?
C8 C9 C4 119.0(4) . . ?
C1 C10 C9 120.4(4) . . ?
C1 C10 H10 119.8 . . ?
C9 C10 H10 119.8 . . ?
C17 C22 C23 118.4(4) . . ?
C21 C22 C17 119.3(4) . . ?
C21 C22 C23 122.3(4) . . ?
F1 C14 S1 111.5(3) . . ?
F1 C14 F2 104.6(3) . . ?
F1 C14 C11 108.9(4) . . ?
F2 C14 S1 109.5(3) . . ?
F2 C14 C11 109.7(3) . . ?
C11 C14 S1 112.3(3) . . ?
C3 C4 C9 118.8(4) . . ?
C3 C4 C5 123.0(4) . . ?
C5 C4 C9 118.2(5) . . ?
C24 C15 S1 119.6(3) . . ?
C16 C15 S1 120.0(4) . . ?
C16 C15 C24 120.4(4) . . ?
C17 C18 H18 119.2 . . ?
C19 C18 C17 121.5(5) . . ?
C19 C18 H18 119.2 . . ?
C4 C3 H3 119.3 . . ?
C2 C3 C4 121.3(5) . . ?
C2 C3 H3 119.3 . . ?
C1 C2 H2 120.0 . . ?
C3 C2 C1 120.1(5) . . ?
C3 C2 H2 120.0 . . ?
C22 C23 H23 119.2 . . ?
C24 C23 C22 121.7(4) . . ?
C24 C23 H23 119.2 . . ?
C15 C24 H24 120.2 . . ?
C23 C24 C15 119.5(4) . . ?
C23 C24 H24 120.2 . . ?
C17 C16 H16 119.6 . . ?
C15 C16 C17 120.9(4) . . ?
C15 C16 H16 119.6 . . ?
C11 C12 H12A 114.5 . . ?
C11 C12 H12B 114.5 . . ?
H12A C12 H12B 111.6 . . ?
C13 C12 C11 84.8(3) . . ?
C13 C12 H12A 114.5 . . ?
C13 C12 H12B 114.5 . . ?
C22 C21 H21 119.9 . . ?
C20 C21 C22 120.2(5) . . ?
C20 C21 H21 119.9 . . ?
C9 C8 H8 119.5 . . ?
C7 C8 C9 120.9(5) . . ?
C7 C8 H8 119.5 . . ?
C18 C19 H19 120.3 . . ?
C18 C19 C20 119.4(5) . . ?
C20 C19 H19 120.3 . . ?
C4 C5 H5 119.3 . . ?
C6 C5 C4 121.4(5) . . ?
C6 C5 H5 119.3 . . ?
C8 C7 H7 120.2 . . ?
C8 C7 C6 119.6(5) . . ?
C6 C7 H7 120.2 . . ?
C21 C20 C19 121.2(5) . . ?
C21 C20 H20 119.4 . . ?
C19 C20 H20 119.4 . . ?
C5 C6 C7 120.9(5) . . ?
C5 C6 H6 119.6 . . ?
C7 C6 H6 119.6 . . ?
O1 C13 C12 92.1(3) . . ?
O1 C13 H13A 113.3 . . ?
O1 C13 H13B 113.3 . . ?
C12 C13 H13A 113.3 . . ?
C12 C13 H13B 113.3 . . ?
H13A C13 H13B 110.6 . . ?

loop_
_geom_bond_atom_site_label_1
_geom_bond_atom_site_label_2
_geom_bond_distance
_geom_bond_site_symmetry_2
_geom_bond_publ_flag
S1 C14 1.807(4) . ?
S1 C15 1.786(5) . ?
F1 C14 1.360(5) . ?
F2 C14 1.375(5) . ?
O1 C11 1.445(5) . ?
O1 C13 1.473(5) . ?
C11 C1 1.520(6) . ?
C11 C14 1.533(6) . ?
C11 C12 1.552(6) . ?
C1 C10 1.368(6) . ?
C1 C2 1.412(6) . ?
C17 C22 1.419(6) . ?
C17 C18 1.412(6) . ?
C17 C16 1.411(6) . ?
C9 C10 1.421(6) . ?
C9 C4 1.423(6) . ?
C9 C8 1.417(6) . ?
C10 H10 0.9500 . ?
C22 C23 1.423(6) . ?
C22 C21 1.411(7) . ?
C4 C3 1.405(7) . ?
C4 C5 1.420(6) . ?
C15 C24 1.420(6) . ?
C15 C16 1.372(6) . ?
C18 H18 0.9500 . ?
C18 C19 1.362(7) . ?
C3 H3 0.9500 . ?
C3 C2 1.367(6) . ?
C2 H2 0.9500 . ?
C23 H23 0.9500 . ?
C23 C24 1.360(7) . ?
C24 H24 0.9500 . ?
C16 H16 0.9500 . ?
C12 H12A 0.9900 . ?
C12 H12B 0.9900 . ?
C12 C13 1.524(7) . ?
C21 H21 0.9500 . ?
C21 C20 1.364(6) . ?
C8 H8 0.9500 . ?
C8 C7 1.374(7) . ?
C19 H19 0.9500 . ?
C19 C20 1.408(7) . ?
C5 H5 0.9500 . ?
C5 C6 1.353(7) . ?
C7 H7 0.9500 . ?
C7 C6 1.407(7) . ?
C20 H20 0.9500 . ?
C6 H6 0.9500 . ?
C13 H13A 0.9900 . ?
C13 H13B 0.9900 . ?
